data_9010367
loop_
_publ_author_name
'Onac, B. P.'
'Effenberger, H. S.'

_publ_section_title
;
 Re-examination of berlinite (AlPO4) from the Cioclovina Cave, Romania
;
_journal_name_full 'American Mineralogist'
_journal_page_first 1998
_journal_page_last 2001
_journal_paper_doi 10.2138/am.2007.2581
_journal_volume 92
_journal_year 2007
_chemical_compound_source 'Cioclovina Cave, Romania'
_chemical_formula_sum 'Al O4 P'
_chemical_name_mineral Berlinite
_space_group_IT_number 152
_symmetry_space_group_name_Hall 'P 31 2"'
_symmetry_space_group_name_H-M 'P 31 2 1'
_cell_angle_alpha 90
_cell_angle_beta 90
_cell_angle_gamma 120
_cell_length_a 4.9458
_cell_length_b 4.9458
_cell_length_c 10.9526
_cell_formula_units_Z 3
_cell_volume 232.018
_database_code_amcsd 0004489
_exptl_crystal_density_diffrn 2.618
_cod_original_formula_sum 'Al P O4'
_cod_database_code 9010367

loop_
_space_group_symop_operation_xyz
x,y,z
y,x,-z
-y,x-y,1/3+z
-x,-x+y,1/3-z
-x+y,-x,2/3+z
x-y,-y,2/3-z

loop_
_atom_site_aniso_label
_atom_site_aniso_U_11
_atom_site_aniso_U_22
_atom_site_aniso_U_33
_atom_site_aniso_U_12
_atom_site_aniso_U_13
_atom_site_aniso_U_23
Al 0.01152 0.00976 0.01031 0.00488 -0.00021 -0.00043
P 0.01225 0.00970 0.01054 0.00485 -0.00016 -0.00031
O1 0.02280 0.01660 0.01600 0.01220 -0.00280 -0.00438
O2 0.02250 0.01610 0.01720 0.01250 -0.00410 -0.00480

loop_
_atom_site_label
_atom_site_fract_x
_atom_site_fract_y
_atom_site_fract_z
_atom_site_U_iso_or_equiv
Al 0.46649 0.00000 0.33333 0.01073
P 0.46689 0.00000 0.83333 0.01111
O1 0.41570 0.29110 0.39763 0.01740
O2 0.41500 0.25750 0.88400 0.01733

loop_
_cod_related_entry_id
_cod_related_entry_database
_cod_related_entry_code
1 AMCSD 0004489
